data_4301392
loop_
_publ_author_name
'Susan E. Latturner'
'Daniel Bilc'
'S. D. Mahanti'
'Mercouri G. Kanatzidis'

_publ_section_title
;
R3Au6+xAl26T (R = Ca, Sr, Eu, Yb; T = Early Transition Metal): a Large
Family of Compounds with a Stuffed BaHg11 Structure Type Grown from Aluminum
Flux
;
_journal_name_full 'Inorganic Chemistry'
_journal_page_first 1346
_journal_page_last 1355
_journal_paper_doi 10.1021/ic801095v
_journal_volume 48
_journal_year 2009
_chemical_formula_sum 'Al25.7 Au6.7 Ta Yb3'
_chemical_formula_weight 2713.13
_chemical_name_systematic
; 
 ? 
;
_space_group_IT_number 221
_symmetry_cell_setting cubic
_symmetry_space_group_name_Hall '-P 4 2 3'
_symmetry_space_group_name_H-M 'P m -3 m'
_atom_sites_solution_primary direct
_atom_sites_solution_secondary difmap
_audit_creation_method SHELXL-97
_cell_angle_alpha 90.00
_cell_angle_beta 90.00
_cell_angle_gamma 90.00
_cell_formula_units_Z 1
_cell_length_a 8.6290(9)
_cell_length_b 8.6290(9)
_cell_length_c 8.6290(9)
_cell_measurement_reflns_used 6514
_cell_measurement_temperature 293(2)
_cell_measurement_theta_max 37.45
_cell_measurement_theta_min 11.14
_cell_volume 642.51(12)
_computing_cell_refinement 'Bruker SAINT software (Bruker, 1999)'
_computing_data_collection 'Bruker SMART software (Bruker, 1997)'
_computing_data_reduction 'Bruker SAINT software (Bruker, 1999)'
_computing_structure_refinement 'SHELXL-97 (Sheldrick, 1997)'
_computing_structure_solution 'SHELXS-97 (Sheldrick, 1990)'
_diffrn_ambient_temperature 293(2)
_diffrn_measured_fraction_theta_full 0.942
_diffrn_measured_fraction_theta_max 0.942
_diffrn_measurement_device_type 'CCD area detector (Bruker AXS)'
_diffrn_measurement_method 'phi and omega scans'
_diffrn_radiation_monochromator graphite
_diffrn_radiation_source 'fine-focus sealed tube'
_diffrn_radiation_type MoK\a
_diffrn_radiation_wavelength 0.71073
_diffrn_reflns_av_R_equivalents 0.1148
_diffrn_reflns_av_sigmaI/netI 0.0512
_diffrn_reflns_limit_h_max 14
_diffrn_reflns_limit_h_min -11
_diffrn_reflns_limit_k_max 14
_diffrn_reflns_limit_k_min -11
_diffrn_reflns_limit_l_max 14
_diffrn_reflns_limit_l_min -13
_diffrn_reflns_number 6514
_diffrn_reflns_theta_full 37.45
_diffrn_reflns_theta_max 37.45
_diffrn_reflns_theta_min 11.14
_exptl_absorpt_coefficient_mu 53.997
_exptl_absorpt_correction_type multi-scan
_exptl_absorpt_process_details SADABS
_exptl_crystal_colour silver
_exptl_crystal_density_diffrn 7.012
_exptl_crystal_density_method 'not measured'
_exptl_crystal_description spheroid
_exptl_crystal_F_000 1146
_exptl_crystal_size_max 0.06
_exptl_crystal_size_mid 0.06
_exptl_crystal_size_min 0.05
_refine_diff_density_max 4.372
_refine_diff_density_min -2.209
_refine_diff_density_rms 0.498
_refine_ls_extinction_coef 0.0067(6)
_refine_ls_extinction_expression Fc^*^=kFc[1+0.001xFc^2^\l^3^/sin(2\q)]^-1/4^
_refine_ls_extinction_method SHELXL
_refine_ls_goodness_of_fit_ref 0.968
_refine_ls_matrix_type full
_refine_ls_number_parameters 23
_refine_ls_number_reflns 372
_refine_ls_number_restraints 0
_refine_ls_restrained_S_all 0.968
_refine_ls_R_factor_all 0.0586
_refine_ls_R_factor_gt 0.0329
_refine_ls_shift/su_max 0.000
_refine_ls_shift/su_mean 0.000
_refine_ls_structure_factor_coef Fsqd
_refine_ls_weighting_details 'calc w=1/[\s^2^(Fo^2^)+(0.0402P)^2^+0.0000P] where P=(Fo^2^+2Fc^2^)/3'
_refine_ls_weighting_scheme calc
_refine_ls_wR_factor_gt 0.0706
_refine_ls_wR_factor_ref 0.0776
_reflns_number_gt 269
_reflns_number_total 372
_reflns_threshold_expression >2sigma(I)
_cod_data_source_file ic801095v_si_001_21.cif
_cod_data_source_block 3sl165b
_cod_original_formula_sum 'Al25.70 Au6.70 Ta Yb3'
_cod_database_code 4301392

loop_
_symmetry_equiv_pos_as_xyz
'x, y, z'
'-x, -y, z'
'-x, y, -z'
'x, -y, -z'
'z, x, y'
'z, -x, -y'
'-z, -x, y'
'-z, x, -y'
'y, z, x'
'-y, z, -x'
'y, -z, -x'
'-y, -z, x'
'y, x, -z'
'-y, -x, -z'
'y, -x, z'
'-y, x, z'
'x, z, -y'
'-x, z, y'
'-x, -z, -y'
'x, -z, y'
'z, y, -x'
'z, -y, x'
'-z, y, x'
'-z, -y, -x'
'-x, -y, -z'
'x, y, -z'
'x, -y, z'
'-x, y, z'
'-z, -x, -y'
'-z, x, y'
'z, x, -y'
'z, -x, y'
'-y, -z, -x'
'y, -z, x'
'-y, z, x'
'y, z, -x'
'-y, -x, z'
'y, x, z'
'-y, x, -z'
'y, -x, -z'
'-x, -z, y'
'x, -z, -y'
'x, z, y'
'-x, z, -y'
'-z, -y, x'
'-z, y, -x'
'z, -y, -x'
'z, y, x'

loop_
_atom_site_label
_atom_site_type_symbol
_atom_site_fract_x
_atom_site_fract_y
_atom_site_fract_z
_atom_site_U_iso_or_equiv
_atom_site_adp_type
_atom_site_occupancy
_atom_site_symmetry_multiplicity
_atom_site_calc_flag
_atom_site_refinement_flags
_atom_site_disorder_assembly
_atom_site_disorder_group
Au1 Au 0.0000 0.0000 0.0000 0.0174(12) Uani 0.457(12) 48 d SP . .
Au2 Au 0.0000 0.33577(14) 0.33577(14) 0.0091(3) Uani 0.514(6) 4 d SP . .
Al2 Al 0.0000 0.3654(10) 0.3654(10) 0.012(3) Uani 0.486(6) 4 d SP . .
Yb1 Yb 0.5000 0.0000 0.0000 0.0129(3) Uani 1 16 d S . .
Al1 Al 0.5000 0.2699(2) 0.2699(2) 0.0092(6) Uani 1 4 d S . .
Ta1 Ta 0.5000 0.5000 0.5000 0.0035(3) Uani 1 48 d S . .
Al3 Al 0.1700(3) 0.1700(3) 0.1700(3) 0.0139(8) Uani 1 6 d S . .

loop_
_atom_site_aniso_label
_atom_site_aniso_U_11
_atom_site_aniso_U_22
_atom_site_aniso_U_33
_atom_site_aniso_U_23
_atom_site_aniso_U_13
_atom_site_aniso_U_12
Au1 0.0174(12) 0.0174(12) 0.0174(12) 0.000 0.000 0.000
Au2 0.0099(4) 0.0099(4) 0.0075(4) 0.000 0.000 -0.0022(4)
Al2 0.014(4) 0.014(4) 0.006(4) 0.000 0.000 -0.010(3)
Yb1 0.0224(5) 0.0082(3) 0.0082(3) 0.000 0.000 0.000
Al1 0.0091(13) 0.0093(9) 0.0093(9) -0.0015(10) 0.000 0.000
Ta1 0.0035(3) 0.0035(3) 0.0035(3) 0.000 0.000 0.000
Al3 0.0139(8) 0.0139(8) 0.0139(8) 0.0022(8) 0.0022(8) 0.0022(8)

loop_
_atom_type_symbol
_atom_type_description
_atom_type_scat_dispersion_real
_atom_type_scat_dispersion_imag
_atom_type_scat_source
Al Al 0.0645 0.0514 'International Tables Vol C Tables 4.2.6.8 and 6.1.1.4'
Yb Yb -0.3850 5.5486 'International Tables Vol C Tables 4.2.6.8 and 6.1.1.4'
Ta Ta -0.7052 6.5227 'International Tables Vol C Tables 4.2.6.8 and 6.1.1.4'
Au Au -2.0133 8.8022 'International Tables Vol C Tables 4.2.6.8 and 6.1.1.4'

loop_
_geom_angle_atom_site_label_1
_geom_angle_atom_site_label_2
_geom_angle_atom_site_label_3
_geom_angle
_geom_angle_site_symmetry_1
_geom_angle_site_symmetry_3
_geom_angle_publ_flag
Al3 Au1 Al3 180.00(19) . 25 ?
Al3 Au1 Al3 70.5 . 28 ?
Al3 Au1 Al3 109.5 25 28 ?
Al3 Au1 Al3 109.5 . 2 ?
Al3 Au1 Al3 70.5 25 2 ?
Al3 Au1 Al3 70.5 28 2 ?
Al3 Au1 Al3 70.5 . 26 ?
Al3 Au1 Al3 109.5 25 26 ?
Al3 Au1 Al3 109.5 28 26 ?
Al3 Au1 Al3 180.0(3) 2 26 ?
Al3 Au1 Al3 109.5 . 3 ?
Al3 Au1 Al3 70.5 25 3 ?
Al3 Au1 Al3 70.5 28 3 ?
Al3 Au1 Al3 109.5 2 3 ?
Al3 Au1 Al3 70.5 26 3 ?
Al3 Au1 Al3 70.5 . 27 ?
Al3 Au1 Al3 109.5 25 27 ?
Al3 Au1 Al3 109.5 28 27 ?
Al3 Au1 Al3 70.5 2 27 ?
Al3 Au1 Al3 109.5 26 27 ?
Al3 Au1 Al3 180.0(3) 3 27 ?
Al3 Au1 Al3 109.5 . 4 ?
Al3 Au1 Al3 70.5 25 4 ?
Al3 Au1 Al3 180.00(19) 28 4 ?
Al3 Au1 Al3 109.5 2 4 ?
Al3 Au1 Al3 70.5 26 4 ?
Al3 Au1 Al3 109.5 3 4 ?
Al3 Au1 Al3 70.5 27 4 ?
Al3 Au2 Al3 71.9(2) 26 . ?
Al3 Au2 Al2 128.76(15) 26 27_565 ?
Al3 Au2 Al2 128.76(15) . 27_565 ?
Al3 Au2 Al2 128.76(15) 26 3_655 ?
Al3 Au2 Al2 128.76(15) . 3_655 ?
Al2 Au2 Al2 78.7(4) 27_565 3_655 ?
Al3 Au2 Al1 131.71(10) 26 . ?
Al3 Au2 Al1 71.55(8) . . ?
Al2 Au2 Al1 98.80(12) 27_565 . ?
Al2 Au2 Al1 60.90(7) 3_655 . ?
Al3 Au2 Al1 131.71(10) 26 5 ?
Al3 Au2 Al1 71.55(8) . 5 ?
Al2 Au2 Al1 60.90(7) 27_565 5 ?
Al2 Au2 Al1 98.80(12) 3_655 5 ?
Al1 Au2 Al1 60.56(10) . 5 ?
Al3 Au2 Al1 71.55(8) 26 6_565 ?
Al3 Au2 Al1 131.71(10) . 6_565 ?
Al2 Au2 Al1 60.90(7) 27_565 6_565 ?
Al2 Au2 Al1 98.80(12) 3_655 6_565 ?
Al1 Au2 Al1 155.11(9) . 6_565 ?
Al1 Au2 Al1 113.49(8) 5 6_565 ?
Al3 Au2 Al1 71.55(8) 26 26 ?
Al3 Au2 Al1 131.71(10) . 26 ?
Al2 Au2 Al1 98.80(12) 27_565 26 ?
Al2 Au2 Al1 60.90(7) 3_655 26 ?
Al1 Au2 Al1 113.49(8) . 26 ?
Al1 Au2 Al1 155.11(9) 5 26 ?
Al1 Au2 Al1 60.56(10) 6_565 26 ?
Al3 Au2 Au2 124.92(5) 26 27_565 ?
Al3 Au2 Au2 124.92(5) . 27_565 ?
Al2 Au2 Au2 5.7(2) 27_565 27_565 ?
Al2 Au2 Au2 84.3(2) 3_655 27_565 ?
Al1 Au2 Au2 101.78(6) . 27_565 ?
Al1 Au2 Au2 59.41(3) 5 27_565 ?
Al1 Au2 Au2 59.41(3) 6_565 27_565 ?
Al1 Au2 Au2 101.78(6) 26 27_565 ?
Al3 Au2 Au2 124.92(5) 26 3_655 ?
Al3 Au2 Au2 124.92(5) . 3_655 ?
Al2 Au2 Au2 84.3(2) 27_565 3_655 ?
Al2 Au2 Au2 5.7(2) 3_655 3_655 ?
Al1 Au2 Au2 59.41(3) . 3_655 ?
Al1 Au2 Au2 101.78(6) 5 3_655 ?
Al1 Au2 Au2 101.78(6) 6_565 3_655 ?
Al1 Au2 Au2 59.41(3) 26 3_655 ?
Au2 Au2 Au2 90.0 27_565 3_655 ?
Al3 Au2 Yb1 74.77(3) 26 . ?
Al3 Au2 Yb1 74.77(3) . . ?
Al2 Au2 Yb1 148.3(2) 27_565 . ?
Al2 Au2 Yb1 69.6(2) 3_655 . ?
Al1 Au2 Yb1 65.98(6) . . ?
Al1 Au2 Yb1 123.15(4) 5 . ?
Al1 Au2 Yb1 123.15(4) 6_565 . ?
Al1 Au2 Yb1 65.98(6) 26 . ?
Au2 Au2 Yb1 153.94(3) 27_565 . ?
Au2 Au2 Yb1 63.94(3) 3_655 . ?
Al3 Au2 Yb1 74.77(3) 26 5 ?
Al3 Au2 Yb1 74.77(3) . 5 ?
Al2 Au2 Yb1 69.6(2) 27_565 5 ?
Al2 Au2 Yb1 148.3(2) 3_655 5 ?
Al1 Au2 Yb1 123.15(4) . 5 ?
Al1 Au2 Yb1 65.98(6) 5 5 ?
Al1 Au2 Yb1 65.98(6) 6_565 5 ?
Al1 Au2 Yb1 123.15(4) 26 5 ?
Au2 Au2 Yb1 63.94(3) 27_565 5 ?
Au2 Au2 Yb1 153.94(3) 3_655 5 ?
Yb1 Au2 Yb1 142.13(6) . 5 ?
Al2 Al2 Al2 90.0 27_565 3_655 ?
Al2 Al2 Au2 5.7(2) 27_565 27_565 ?
Al2 Al2 Au2 95.7(2) 3_655 27_565 ?
Al2 Al2 Au2 95.7(2) 27_565 3_655 ?
Al2 Al2 Au2 5.7(2) 3_655 3_655 ?
Au2 Al2 Au2 101.3(4) 27_565 3_655 ?
Al2 Al2 Al1 107.6(2) 27_565 . ?
Al2 Al2 Al1 64.8(2) 3_655 . ?
Au2 Al2 Al1 110.0(3) 27_565 . ?
Au2 Al2 Al1 63.05(12) 3_655 . ?
Al2 Al2 Al1 64.8(2) 27_565 5 ?
Al2 Al2 Al1 107.6(2) 3_655 5 ?
Au2 Al2 Al1 63.05(12) 27_565 5 ?
Au2 Al2 Al1 110.0(3) 3_655 5 ?
Al1 Al2 Al1 61.91(11) . 5 ?
Al2 Al2 Al1 64.8(2) 27_565 6_565 ?
Al2 Al2 Al1 107.6(2) 3_655 6_565 ?
Au2 Al2 Al1 63.05(12) 27_565 6_565 ?
Au2 Al2 Al1 110.0(3) 3_655 6_565 ?
Al1 Al2 Al1 170.0(5) . 6_565 ?
Al1 Al2 Al1 117.10(12) 5 6_565 ?
Al2 Al2 Al1 107.6(2) 27_565 26 ?
Al2 Al2 Al1 64.8(2) 3_655 26 ?
Au2 Al2 Al1 110.0(3) 27_565 26 ?
Au2 Al2 Al1 63.05(12) 3_655 26 ?
Al1 Al2 Al1 117.10(12) . 26 ?
Al1 Al2 Al1 170.0(5) 5 26 ?
Al1 Al2 Al1 61.91(11) 6_565 26 ?
Al2 Al2 Al3 127.03(7) 27_565 26 ?
Al2 Al2 Al3 127.03(7) 3_655 26 ?
Au2 Al2 Al3 122.68(12) 27_565 26 ?
Au2 Al2 Al3 122.68(12) 3_655 26 ?
Al1 Al2 Al3 121.4(4) . 26 ?
Al1 Al2 Al3 121.4(4) 5 26 ?
Al1 Al2 Al3 68.13(16) 6_565 26 ?
Al1 Al2 Al3 68.13(16) 26 26 ?
Al2 Al2 Al3 127.03(7) 27_565 . ?
Al2 Al2 Al3 127.03(7) 3_655 . ?
Au2 Al2 Al3 122.68(12) 27_565 . ?
Au2 Al2 Al3 122.68(12) 3_655 . ?
Al1 Al2 Al3 68.13(16) . . ?
Al1 Al2 Al3 68.13(16) 5 . ?
Al1 Al2 Al3 121.4(4) 6_565 . ?
Al1 Al2 Al3 121.4(4) 26 . ?
Al3 Al2 Al3 63.2(3) 26 . ?
Al2 Al2 Yb1 69.8(2) 27_565 5 ?
Al2 Al2 Yb1 159.8(2) 3_655 5 ?
Au2 Al2 Yb1 64.12(3) 27_565 5 ?
Au2 Al2 Yb1 165.4(4) 3_655 5 ?
Al1 Al2 Yb1 120.24(15) . 5 ?
Al1 Al2 Yb1 64.51(9) 5 5 ?
Al1 Al2 Yb1 64.51(9) 6_565 5 ?
Al1 Al2 Yb1 120.24(15) 26 5 ?
Al3 Al2 Yb1 69.1(2) 26 5 ?
Al3 Al2 Yb1 69.1(2) . 5 ?
Al2 Al2 Yb1 159.8(2) 27_565 . ?
Al2 Al2 Yb1 69.8(2) 3_655 . ?
Au2 Al2 Yb1 165.4(4) 27_565 . ?
Au2 Al2 Yb1 64.12(2) 3_655 . ?
Al1 Al2 Yb1 64.51(9) . . ?
Al1 Al2 Yb1 120.24(15) 5 . ?
Al1 Al2 Yb1 120.24(15) 6_565 . ?
Al1 Al2 Yb1 64.51(9) 26 . ?
Al3 Al2 Yb1 69.1(2) 26 . ?
Al3 Al2 Yb1 69.1(2) . . ?
Yb1 Al2 Yb1 130.5(4) 5 . ?
Au2 Yb1 Au2 180.000(19) 35_655 11 ?
Au2 Yb1 Au2 101.13(2) 35_655 27 ?
Au2 Yb1 Au2 78.87(2) 11 27 ?
Au2 Yb1 Au2 78.87(2) 35_655 3_655 ?
Au2 Yb1 Au2 101.13(2) 11 3_655 ?
Au2 Yb1 Au2 180.00(6) 27 3_655 ?
Au2 Yb1 Au2 101.13(2) 35_655 . ?
Au2 Yb1 Au2 78.87(2) 11 . ?
Au2 Yb1 Au2 127.87(6) 27 . ?
Au2 Yb1 Au2 52.13(6) 3_655 . ?
Au2 Yb1 Au2 78.87(2) 35_655 25_655 ?
Au2 Yb1 Au2 101.13(2) 11 25_655 ?
Au2 Yb1 Au2 52.13(6) 27 25_655 ?
Au2 Yb1 Au2 127.87(6) 3_655 25_655 ?
Au2 Yb1 Au2 180.00(4) . 25_655 ?
Au2 Yb1 Au2 127.87(6) 35_655 33_655 ?
Au2 Yb1 Au2 52.13(6) 11 33_655 ?
Au2 Yb1 Au2 101.13(2) 27 33_655 ?
Au2 Yb1 Au2 78.87(2) 3_655 33_655 ?
Au2 Yb1 Au2 101.13(2) . 33_655 ?
Au2 Yb1 Au2 78.87(2) 25_655 33_655 ?
Au2 Yb1 Au2 52.13(6) 35_655 9 ?
Au2 Yb1 Au2 127.87(6) 11 9 ?
Au2 Yb1 Au2 78.87(2) 27 9 ?
Au2 Yb1 Au2 101.13(2) 3_655 9 ?
Au2 Yb1 Au2 78.87(2) . 9 ?
Au2 Yb1 Au2 101.13(2) 25_655 9 ?
Au2 Yb1 Au2 180.00(4) 33_655 9 ?
Au2 Yb1 Al1 50.566(12) 35_655 . ?
Au2 Yb1 Al1 129.434(12) 11 . ?
Au2 Yb1 Al1 129.434(12) 27 . ?
Au2 Yb1 Al1 50.566(12) 3_655 . ?
Au2 Yb1 Al1 50.566(12) . . ?
Au2 Yb1 Al1 129.434(12) 25_655 . ?
Au2 Yb1 Al1 129.434(12) 33_655 . ?
Au2 Yb1 Al1 50.566(12) 9 . ?
Au2 Yb1 Al1 129.434(12) 35_655 25_655 ?
Au2 Yb1 Al1 50.566(12) 11 25_655 ?
Au2 Yb1 Al1 50.566(12) 27 25_655 ?
Au2 Yb1 Al1 129.434(12) 3_655 25_655 ?
Au2 Yb1 Al1 129.434(12) . 25_655 ?
Au2 Yb1 Al1 50.566(12) 25_655 25_655 ?
Au2 Yb1 Al1 50.566(12) 33_655 25_655 ?
Au2 Yb1 Al1 129.434(12) 9 25_655 ?
Al1 Yb1 Al1 180.00(5) . 25_655 ?
Au2 Yb1 Al1 129.434(12) 35_655 26 ?
Au2 Yb1 Al1 50.566(12) 11 26 ?
Au2 Yb1 Al1 129.434(12) 27 26 ?
Au2 Yb1 Al1 50.566(12) 3_655 26 ?
Au2 Yb1 Al1 50.566(12) . 26 ?
Au2 Yb1 Al1 129.434(12) 25_655 26 ?
Au2 Yb1 Al1 50.566(12) 33_655 26 ?
Au2 Yb1 Al1 129.434(12) 9 26 ?
Al1 Yb1 Al1 90.0 . 26 ?
Al1 Yb1 Al1 90.0 25_655 26 ?
Au2 Yb1 Al1 50.566(12) 35_655 2_655 ?
Au2 Yb1 Al1 129.434(12) 11 2_655 ?
Au2 Yb1 Al1 50.566(12) 27 2_655 ?
Au2 Yb1 Al1 129.434(12) 3_655 2_655 ?
Au2 Yb1 Al1 129.434(12) . 2_655 ?
Au2 Yb1 Al1 50.566(12) 25_655 2_655 ?
Au2 Yb1 Al1 129.434(12) 33_655 2_655 ?
Au2 Yb1 Al1 50.566(12) 9 2_655 ?
Al1 Yb1 Al1 90.0 . 2_655 ?
Al1 Yb1 Al1 90.0 25_655 2_655 ?
Al1 Yb1 Al1 180.00(5) 26 2_655 ?
Al2 Al1 Al2 109.5(5) . 9 ?
Al2 Al1 Al2 134.1(3) . 35_655 ?
Al2 Al1 Al2 50.4(4) 9 35_655 ?
Al2 Al1 Al2 50.4(4) . 3_655 ?
Al2 Al1 Al2 134.1(3) 9 3_655 ?
Al2 Al1 Al2 109.5(5) 35_655 3_655 ?
Al2 Al1 Au2 7.4(3) . . ?
Al2 Al1 Au2 102.1(3) 9 . ?
Al2 Al1 Au2 130.03(16) 35_655 . ?
Al2 Al1 Au2 56.05(19) 3_655 . ?
Al2 Al1 Au2 102.1(3) . 9 ?
Al2 Al1 Au2 7.4(3) 9 9 ?
Al2 Al1 Au2 56.05(19) 35_655 9 ?
Al2 Al1 Au2 130.03(16) 3_655 9 ?
Au2 Al1 Au2 94.73(9) . 9 ?
Al2 Al1 Au2 56.05(19) . 3_655 ?
Al2 Al1 Au2 130.03(16) 9 3_655 ?
Al2 Al1 Au2 102.1(3) 35_655 3_655 ?
Al2 Al1 Au2 7.4(3) 3_655 3_655 ?
Au2 Al1 Au2 61.18(6) . 3_655 ?
Au2 Al1 Au2 126.91(12) 9 3_655 ?
Al2 Al1 Au2 130.03(16) . 35_655 ?
Al2 Al1 Au2 56.05(19) 9 35_655 ?
Al2 Al1 Au2 7.4(3) 35_655 35_655 ?
Al2 Al1 Au2 102.1(3) 3_655 35_655 ?
Au2 Al1 Au2 126.91(12) . 35_655 ?
Au2 Al1 Au2 61.18(6) 9 35_655 ?
Au2 Al1 Au2 94.73(9) 3_655 35_655 ?
Al2 Al1 Al1 154.7(3) . 10_656 ?
Al2 Al1 Al1 95.0(3) 9 10_656 ?
Al2 Al1 Al1 59.04(5) 35_655 10_656 ?
Al2 Al1 Al1 107.60(15) 3_655 10_656 ?
Au2 Al1 Al1 162.02(4) . 10_656 ?
Au2 Al1 Al1 102.44(4) 9 10_656 ?
Au2 Al1 Al1 103.38(3) 3_655 10_656 ?
Au2 Al1 Al1 59.72(5) 35_655 10_656 ?
Al2 Al1 Al1 95.0(3) . 30_655 ?
Al2 Al1 Al1 154.7(3) 9 30_655 ?
Al2 Al1 Al1 107.60(15) 35_655 30_655 ?
Al2 Al1 Al1 59.04(5) 3_655 30_655 ?
Au2 Al1 Al1 102.44(4) . 30_655 ?
Au2 Al1 Al1 162.02(4) 9 30_655 ?
Au2 Al1 Al1 59.72(5) 3_655 30_655 ?
Au2 Al1 Al1 103.38(3) 35_655 30_655 ?
Al1 Al1 Al1 60.0 10_656 30_655 ?
Al2 Al1 Ta1 112.94(15) . . ?
Al2 Al1 Ta1 112.94(15) 9 . ?
Al2 Al1 Ta1 112.94(15) 35_655 . ?
Al2 Al1 Ta1 112.94(15) 3_655 . ?
Au2 Al1 Ta1 116.55(6) . . ?
Au2 Al1 Ta1 116.55(6) 9 . ?
Au2 Al1 Ta1 116.55(6) 3_655 . ?
Au2 Al1 Ta1 116.55(6) 35_655 . ?
Al1 Al1 Ta1 60.0 10_656 . ?
Al1 Al1 Ta1 60.0 30_655 . ?
Al2 Al1 Al1 59.04(5) . 5 ?
Al2 Al1 Al1 107.60(15) 9 5 ?
Al2 Al1 Al1 154.7(3) 35_655 5 ?
Al2 Al1 Al1 95.0(3) 3_655 5 ?
Au2 Al1 Al1 59.72(5) . 5 ?
Au2 Al1 Al1 103.38(3) 9 5 ?
Au2 Al1 Al1 102.44(4) 3_655 5 ?
Au2 Al1 Al1 162.02(4) 35_655 5 ?
Al1 Al1 Al1 120.0 10_656 5 ?
Al1 Al1 Al1 90.0 30_655 5 ?
Ta1 Al1 Al1 60.0 . 5 ?
Al1 Ta1 Al1 180.0 33_666 9 ?
Al1 Ta1 Al1 60.0 33_666 25_666 ?
Al1 Ta1 Al1 120.0 9 25_666 ?
Al1 Ta1 Al1 60.0 33_666 29_666 ?
Al1 Ta1 Al1 120.0 9 29_666 ?
Al1 Ta1 Al1 60.0 25_666 29_666 ?
Al1 Ta1 Al1 120.0 33_666 5 ?
Al1 Ta1 Al1 60.0 9 5 ?
Al1 Ta1 Al1 120.0 25_666 5 ?
Al1 Ta1 Al1 180.0 29_666 5 ?
Al1 Ta1 Al1 120.0 33_666 . ?
Al1 Ta1 Al1 60.0 9 . ?
Al1 Ta1 Al1 180.0 25_666 . ?
Al1 Ta1 Al1 120.0 29_666 . ?
Al1 Ta1 Al1 60.0 5 . ?
Al1 Ta1 Al1 90.0 33_666 34_565 ?
Al1 Ta1 Al1 90.0 9 34_565 ?
Al1 Ta1 Al1 60.0 25_666 34_565 ?
Al1 Ta1 Al1 120.0 29_666 34_565 ?
Al1 Ta1 Al1 60.0 5 34_565 ?
Al1 Ta1 Al1 120.0 . 34_565 ?
Al1 Ta1 Al1 120.0 33_666 6_566 ?
Al1 Ta1 Al1 60.0 9 6_566 ?
Al1 Ta1 Al1 60.0 25_666 6_566 ?
Al1 Ta1 Al1 90.0 29_666 6_566 ?
Al1 Ta1 Al1 90.0 5 6_566 ?
Al1 Ta1 Al1 120.0 . 6_566 ?
Al1 Ta1 Al1 60.0 34_565 6_566 ?
Al1 Ta1 Al1 60.0 33_666 30_655 ?
Al1 Ta1 Al1 120.0 9 30_655 ?
Al1 Ta1 Al1 120.0 25_666 30_655 ?
Al1 Ta1 Al1 90.0 29_666 30_655 ?
Al1 Ta1 Al1 90.0 5 30_655 ?
Al1 Ta1 Al1 60.0 . 30_655 ?
Al1 Ta1 Al1 120.0 34_565 30_655 ?
Al1 Ta1 Al1 180.0 6_566 30_655 ?
Al1 Ta1 Al1 60.0 33_666 2_665 ?
Al1 Ta1 Al1 120.0 9 2_665 ?
Al1 Ta1 Al1 90.0 25_666 2_665 ?
Al1 Ta1 Al1 120.0 29_666 2_665 ?
Al1 Ta1 Al1 60.0 5 2_665 ?
Al1 Ta1 Al1 90.0 . 2_665 ?
Al1 Ta1 Al1 60.0 34_565 2_665 ?
Al1 Ta1 Al1 120.0 6_566 2_665 ?
Al1 Ta1 Al1 60.0 30_655 2_665 ?
Al1 Ta1 Al1 120.0 33_666 26_556 ?
Al1 Ta1 Al1 60.0 9 26_556 ?
Al1 Ta1 Al1 90.0 25_666 26_556 ?
Al1 Ta1 Al1 60.0 29_666 26_556 ?
Al1 Ta1 Al1 120.0 5 26_556 ?
Al1 Ta1 Al1 90.0 . 26_556 ?
Al1 Ta1 Al1 120.0 34_565 26_556 ?
Al1 Ta1 Al1 60.0 6_566 26_556 ?
Al1 Ta1 Al1 120.0 30_655 26_556 ?
Al1 Ta1 Al1 180.0 2_665 26_556 ?
Al1 Ta1 Al1 90.0 33_666 10_656 ?
Al1 Ta1 Al1 90.0 9 10_656 ?
Al1 Ta1 Al1 120.0 25_666 10_656 ?
Al1 Ta1 Al1 60.0 29_666 10_656 ?
Al1 Ta1 Al1 120.0 5 10_656 ?
Al1 Ta1 Al1 60.0 . 10_656 ?
Al1 Ta1 Al1 180.0 34_565 10_656 ?
Al1 Ta1 Al1 120.0 6_566 10_656 ?
Al1 Ta1 Al1 60.0 30_655 10_656 ?
Al1 Ta1 Al1 120.0 2_665 10_656 ?
Al1 Ta1 Al1 60.0 26_556 10_656 ?
Au2 Al3 Au2 110.15(9) 9 5 ?
Au2 Al3 Au2 110.15(9) 9 . ?
Au2 Al3 Au2 110.15(9) 5 . ?
Au2 Al3 Au1 108.79(10) 9 . ?
Au2 Al3 Au1 108.79(10) 5 . ?
Au2 Al3 Au1 108.79(10) . . ?
Au2 Al3 Al2 4.35(13) 9 9 ?
Au2 Al3 Al2 107.98(12) 5 9 ?
Au2 Al3 Al2 107.98(12) . 9 ?
Au1 Al3 Al2 113.13(16) . 9 ?
Au2 Al3 Al2 107.98(12) 9 5 ?
Au2 Al3 Al2 4.35(13) 5 5 ?
Au2 Al3 Al2 107.98(12) . 5 ?
Au1 Al3 Al2 113.13(16) . 5 ?
Al2 Al3 Al2 105.57(18) 9 5 ?
Au2 Al3 Al2 107.98(12) 9 . ?
Au2 Al3 Al2 107.98(12) 5 . ?
Au2 Al3 Al2 4.35(13) . . ?
Au1 Al3 Al2 113.13(16) . . ?
Al2 Al3 Al2 105.57(18) 9 . ?
Al2 Al3 Al2 105.57(18) 5 . ?
Au2 Al3 Al3 124.92(5) 9 28 ?
Au2 Al3 Al3 54.05(10) 5 28 ?
Au2 Al3 Al3 124.92(5) . 28 ?
Au1 Al3 Al3 54.7 . 28 ?
Al2 Al3 Al3 127.03(7) 9 28 ?
Al2 Al3 Al3 58.40(16) 5 28 ?
Al2 Al3 Al3 127.03(7) . 28 ?
Au2 Al3 Al3 54.05(10) 9 27 ?
Au2 Al3 Al3 124.92(5) 5 27 ?
Au2 Al3 Al3 124.92(5) . 27 ?
Au1 Al3 Al3 54.7 . 27 ?
Al2 Al3 Al3 58.40(16) 9 27 ?
Al2 Al3 Al3 127.03(7) 5 27 ?
Al2 Al3 Al3 127.03(7) . 27 ?
Al3 Al3 Al3 90.0 28 27 ?
Au2 Al3 Al3 124.92(5) 9 26 ?
Au2 Al3 Al3 124.92(5) 5 26 ?
Au2 Al3 Al3 54.05(10) . 26 ?
Au1 Al3 Al3 54.7 . 26 ?
Al2 Al3 Al3 127.03(7) 9 26 ?
Al2 Al3 Al3 127.03(7) 5 26 ?
Al2 Al3 Al3 58.40(16) . 26 ?
Al3 Al3 Al3 90.0 28 26 ?
Al3 Al3 Al3 90.0 27 26 ?
Au2 Al3 Yb1 62.046(9) 9 . ?
Au2 Al3 Yb1 162.02(17) 5 . ?
Au2 Al3 Yb1 62.046(9) . . ?
Au1 Al3 Yb1 89.19(7) . . ?
Al2 Al3 Yb1 62.99(3) 9 . ?
Al2 Al3 Yb1 157.7(2) 5 . ?
Al2 Al3 Yb1 62.99(3) . . ?
Al3 Al3 Yb1 143.93(7) 28 . ?
Al3 Al3 Yb1 65.39(4) 27 . ?
Al3 Al3 Yb1 65.39(4) 26 . ?
Au2 Al3 Yb1 62.046(9) 9 9 ?
Au2 Al3 Yb1 62.046(9) 5 9 ?
Au2 Al3 Yb1 162.02(17) . 9 ?
Au1 Al3 Yb1 89.19(7) . 9 ?
Al2 Al3 Yb1 62.99(3) 9 9 ?
Al2 Al3 Yb1 62.99(3) 5 9 ?
Al2 Al3 Yb1 157.7(2) . 9 ?
Al3 Al3 Yb1 65.39(4) 28 9 ?
Al3 Al3 Yb1 65.39(4) 27 9 ?
Al3 Al3 Yb1 143.93(7) 26 9 ?
Yb1 Al3 Yb1 119.980(3) . 9 ?

loop_
_geom_bond_atom_site_label_1
_geom_bond_atom_site_label_2
_geom_bond_distance
_geom_bond_site_symmetry_2
_geom_bond_publ_flag
Au1 Al3 2.541(4) . ?
Au1 Al3 2.541(4) 25 ?
Au1 Al3 2.541(4) 28 ?
Au1 Al3 2.541(4) 2 ?
Au1 Al3 2.541(4) 26 ?
Au1 Al3 2.541(4) 3 ?
Au1 Al3 2.541(4) 27 ?
Au1 Al3 2.541(4) 4 ?
Au2 Al3 2.499(2) 26 ?
Au2 Al3 2.499(2) . ?
Au2 Al2 2.591(9) 27_565 ?
Au2 Al2 2.591(9) 3_655 ?
Au2 Al1 2.7847(14) . ?
Au2 Al1 2.7847(14) 5 ?
Au2 Al1 2.7847(14) 6_565 ?
Au2 Al1 2.7847(14) 26 ?
Au2 Au2 2.834(2) 27_565 ?
Au2 Au2 2.834(2) 3_655 ?
Au2 Yb1 3.2254(7) . ?
Au2 Yb1 3.2254(7) 5 ?
Al2 Al2 2.323(18) 27_565 ?
Al2 Al2 2.323(18) 3_655 ?
Al2 Au2 2.591(9) 27_565 ?
Al2 Au2 2.591(9) 3_655 ?
Al2 Al1 2.7297(16) . ?
Al2 Al1 2.7297(16) 5 ?
Al2 Al1 2.7297(16) 6_565 ?
Al2 Al1 2.7297(16) 26 ?
Al2 Al3 2.799(11) 26 ?
Al2 Al3 2.799(11) . ?
Al2 Yb1 3.360(5) 5 ?
Al2 Yb1 3.360(5) . ?
Yb1 Au2 3.2254(7) 35_655 ?
Yb1 Au2 3.2254(7) 11 ?
Yb1 Au2 3.2254(7) 27 ?
Yb1 Au2 3.2254(7) 3_655 ?
Yb1 Au2 3.2254(7) 25_655 ?
Yb1 Au2 3.2254(7) 33_655 ?
Yb1 Au2 3.2254(7) 9 ?
Yb1 Al1 3.293(3) . ?
Yb1 Al1 3.293(3) 25_655 ?
Yb1 Al1 3.293(3) 26 ?
Yb1 Al1 3.293(3) 2_655 ?
Al1 Al2 2.7297(16) 9 ?
Al1 Al2 2.7297(16) 35_655 ?
Al1 Al2 2.7297(16) 3_655 ?
Al1 Au2 2.7847(14) 9 ?
Al1 Au2 2.7847(14) 3_655 ?
Al1 Au2 2.7847(14) 35_655 ?
Al1 Al1 2.808(3) 10_656 ?
Al1 Al1 2.808(3) 30_655 ?
Al1 Ta1 2.808(3) . ?
Al1 Al1 2.808(3) 5 ?
Ta1 Al1 2.808(3) 33_666 ?
Ta1 Al1 2.808(3) 9 ?
Ta1 Al1 2.808(3) 25_666 ?
Ta1 Al1 2.808(3) 29_666 ?
Ta1 Al1 2.808(3) 5 ?
Ta1 Al1 2.808(3) 34_565 ?
Ta1 Al1 2.808(3) 6_566 ?
Ta1 Al1 2.808(3) 30_655 ?
Ta1 Al1 2.808(3) 2_665 ?
Ta1 Al1 2.808(3) 26_556 ?
Ta1 Al1 2.808(3) 10_656 ?
Al3 Au2 2.499(2) 9 ?
Al3 Au2 2.499(2) 5 ?
Al3 Al2 2.799(11) 9 ?
Al3 Al2 2.799(11) 5 ?
Al3 Al3 2.934(5) 28 ?
Al3 Al3 2.934(5) 27 ?
Al3 Al3 2.934(5) 26 ?
Al3 Yb1 3.5231(4) 9 ?
